data_7707148
loop_
_publ_author_name
'Kulyabin, Pavel S.'
'Izmer, Vyatcheslav V.'
'Goryunov, Georgy P.'
'Sharikov, Mikhail I.'
'Kononovich, Dmitry S.'
'Uborsky, Dmitry V.'
'Canich, Jo Ann M.'
'Voskoboynikov, Alexander Z.'

_publ_section_title
;
 Multisubstituted <i>C</i><sub>2</sub>-symmetric <i>ansa</i>-metallocenes
 bearing nitrogen heterocycles: influence of substituents on catalytic
 properties in propylene polymerization at higher temperatures.
;
_journal_issue 18
_journal_name_full 'Dalton transactions (Cambridge, England : 2003)'
_journal_page_first 6170
_journal_page_last 6180
_journal_paper_doi 10.1039/d1dt00645b
_journal_volume 50
_journal_year 2021
_chemical_formula_moiety 'C42 H52 Cl2 N2 Si Zr, 0.5(C7 H8)'
_chemical_formula_sum 'C45.5 H56 Cl2 N2 Si Zr'
_chemical_formula_weight 821.13
_space_group_IT_number 14
_space_group_name_Hall '-P 2yn'
_space_group_name_H-M_alt 'P 1 21/n 1'
_symmetry_cell_setting monoclinic
_symmetry_space_group_name_Hall '-P 2yn'
_symmetry_space_group_name_H-M 'P 1 21/n 1'
_atom_sites_solution_hydrogens geom
_atom_sites_solution_primary direct
_atom_sites_solution_secondary difmap
_audit_creation_method SHELXL-97
_audit_update_record
;
2020-11-25 deposited with the CCDC.	2021-04-19 downloaded from the CCDC.
;
_cell_angle_alpha 90.00
_cell_angle_beta 92.626(3)
_cell_angle_gamma 90.00
_cell_formula_units_Z 4
_cell_length_a 12.731(2)
_cell_length_b 21.255(4)
_cell_length_c 15.501(3)
_cell_measurement_reflns_used 724
_cell_measurement_temperature 100(2)
_cell_measurement_theta_max 29
_cell_measurement_theta_min 3
_cell_volume 4190.1(13)
_computing_cell_refinement 'SAINTPlus, v. 6.2 (Bruker, 2001)'
_computing_data_collection 'APEX2 (Bruker, 2005)'
_computing_data_reduction 'SAINTPlus, v. 6.2 (Bruker, 2001)'
_computing_molecular_graphics 'SHELXTL (Sheldrick, 2008)'
_computing_publication_material 'SHELXTL (Sheldrick, 2008)'
_computing_structure_refinement 'SHELXTL (Sheldrick, 2008)'
_computing_structure_solution 'SHELXTL (Sheldrick, 2008)'
_diffrn_ambient_temperature 100(2)
_diffrn_measured_fraction_theta_full 1.000
_diffrn_measured_fraction_theta_max 1.000
_diffrn_measurement_device_type 'Bruker APEX II CCD area detector'
_diffrn_measurement_method 'omega scans'
_diffrn_radiation_monochromator graphite
_diffrn_radiation_source 'fine-focus sealed tube'
_diffrn_radiation_type MoK\a
_diffrn_radiation_wavelength 0.71073
_diffrn_reflns_av_R_equivalents 0.0498
_diffrn_reflns_av_sigmaI/netI 0.0376
_diffrn_reflns_limit_h_max 17
_diffrn_reflns_limit_h_min -17
_diffrn_reflns_limit_k_max 28
_diffrn_reflns_limit_k_min -28
_diffrn_reflns_limit_l_max 21
_diffrn_reflns_limit_l_min -21
_diffrn_reflns_number 51670
_diffrn_reflns_theta_full 29.00
_diffrn_reflns_theta_max 29.00
_diffrn_reflns_theta_min 1.87
_exptl_absorpt_coefficient_mu 0.452
_exptl_absorpt_correction_T_max 0.898
_exptl_absorpt_correction_T_min 0.841
_exptl_absorpt_correction_type multi-scan
_exptl_absorpt_process_details 'SADABS (Sheldrick, 2003)'
_exptl_crystal_colour yellow
_exptl_crystal_density_diffrn 1.302
_exptl_crystal_density_method 'not measured'
_exptl_crystal_description Prism
_exptl_crystal_F_000 1724
_exptl_crystal_size_max 0.37
_exptl_crystal_size_mid 0.31
_exptl_crystal_size_min 0.21
_refine_diff_density_max 0.488
_refine_diff_density_min -0.528
_refine_diff_density_rms 0.063
_refine_ls_extinction_method none
_refine_ls_goodness_of_fit_ref 1.009
_refine_ls_hydrogen_treatment constr
_refine_ls_matrix_type full
_refine_ls_number_parameters 501
_refine_ls_number_reflns 11146
_refine_ls_number_restraints 0
_refine_ls_restrained_S_all 1.009
_refine_ls_R_factor_all 0.0385
_refine_ls_R_factor_gt 0.0301
_refine_ls_shift/su_max 0.001
_refine_ls_shift/su_mean 0.000
_refine_ls_structure_factor_coef Fsqd
_refine_ls_weighting_details 'calc w=1/[\s^2^(Fo^2^)+(0.0421P)^2^+1.4755P] where P=(Fo^2^+2Fc^2^)/3'
_refine_ls_weighting_scheme calc
_refine_ls_wR_factor_gt 0.0784
_refine_ls_wR_factor_ref 0.0832
_reflns_number_gt 9481
_reflns_number_total 11146
_reflns_threshold_expression I>2\s(I)
_cod_data_source_file d1dt00645b2.cif
_cod_data_source_block ss
_cod_depositor_comments
;
The following automatic conversions were performed:

data item '_symmetry_cell_setting' value 'Monoclinic' was changed to
'monoclinic' in accordance with the
/home/data/users/saulius/crontab/automatic-downloads/rss-feeds/RSC/lib/dictionaries/cif_core.dic
dictionary named 'cif_core.dic' version 2.4.2 last updated on
2011-04-26.

Automatic conversion script
Id: cif_fix_values 7556 2019-12-06 15:28:31Z antanas 

 Adding full bibliography for 7707148--7707153.cif.
;
_cod_original_cell_volume 4190.2(12)
_cod_original_sg_symbol_H-M 'P 21/n'
_cod_original_formula_sum 'C45.50 H56 Cl2 N2 Si Zr'
_cod_database_code 7707148

loop_
_symmetry_equiv_pos_as_xyz
'x, y, z'
'-x+1/2, y+1/2, -z+1/2'
'-x, -y, -z'
'x-1/2, -y-1/2, z-1/2'

loop_
_atom_site_label
_atom_site_type_symbol
_atom_site_fract_x
_atom_site_fract_y
_atom_site_fract_z
_atom_site_U_iso_or_equiv
_atom_site_adp_type
_atom_site_occupancy
_atom_site_symmetry_multiplicity
_atom_site_calc_flag
_atom_site_refinement_flags
_atom_site_disorder_assembly
_atom_site_disorder_group
Zr1 Zr -0.005638(10) 0.100354(6) 0.243983(9) 0.01321(4) Uani 1 1 d . . .
Cl1 Cl 0.02007(3) 0.208137(17) 0.20076(3) 0.02230(8) Uani 1 1 d . . .
Cl2 Cl 0.10134(3) 0.091059(19) 0.37659(2) 0.02349(8) Uani 1 1 d . . .
Si1 Si -0.15071(3) -0.012619(19) 0.15349(3) 0.01632(8) Uani 1 1 d . . .
N1 N -0.22903(10) 0.24964(6) 0.36779(8) 0.0174(2) Uani 1 1 d . . .
N2 N 0.35212(10) 0.06544(6) 0.19803(8) 0.0183(3) Uani 1 1 d . . .
C1 C -0.17891(11) 0.04993(7) 0.23452(9) 0.0153(3) Uani 1 1 d . . .
C2 C -0.20214(11) 0.11517(7) 0.21257(9) 0.0144(3) Uani 1 1 d . . .
C3 C -0.23401(11) 0.14575(7) 0.13324(9) 0.0161(3) Uani 1 1 d . . .
H3A H -0.2418 0.1218 0.0816 0.019 Uiso 1 1 calc R . .
C4 C -0.25331(11) 0.20925(7) 0.13128(9) 0.0169(3) Uani 1 1 d . . .
C5 C -0.24863(12) 0.24369(7) 0.21107(10) 0.0177(3) Uani 1 1 d . . .
H5A H -0.2668 0.2870 0.2101 0.021 Uiso 1 1 calc R . .
C6 C -0.21918(11) 0.21661(7) 0.28804(9) 0.0155(3) Uani 1 1 d . . .
C7 C -0.18894(11) 0.15230(7) 0.28979(9) 0.0148(3) Uani 1 1 d . . .
C8 C -0.15160(11) 0.11204(7) 0.35743(9) 0.0161(3) Uani 1 1 d . . .
H8A H -0.1391 0.1246 0.4192 0.019 Uiso 1 1 calc R . .
C9 C -0.14905(11) 0.04990(7) 0.32564(9) 0.0165(3) Uani 1 1 d . . .
C10 C -0.12062(13) -0.00573(7) 0.38238(10) 0.0228(3) Uani 1 1 d . . .
H10A H -0.1827 -0.0324 0.3880 0.034 Uiso 1 1 calc R . .
H10B H -0.0958 0.0092 0.4396 0.034 Uiso 1 1 calc R . .
H10C H -0.0648 -0.0301 0.3564 0.034 Uiso 1 1 calc R . .
C11 C -0.31540(13) 0.24275(7) 0.41860(10) 0.0217(3) Uani 1 1 d . . .
C12 C -0.29745(15) 0.27862(8) 0.49097(10) 0.0263(4) Uani 1 1 d . . .
H12A H -0.3432 0.2829 0.5373 0.032 Uiso 1 1 calc R . .
C13 C -0.19813(15) 0.30842(8) 0.48459(10) 0.0260(3) Uani 1 1 d . . .
H13A H -0.1659 0.3361 0.5260 0.031 Uiso 1 1 calc R . .
C14 C -0.15706(13) 0.29018(7) 0.40840(10) 0.0221(3) Uani 1 1 d . . .
C15 C -0.40801(16) 0.20362(10) 0.39085(13) 0.0362(4) Uani 1 1 d . . .
H15A H -0.4578 0.2024 0.4372 0.054 Uiso 1 1 calc R . .
H15B H -0.3847 0.1608 0.3783 0.054 Uiso 1 1 calc R . .
H15C H -0.4424 0.2219 0.3389 0.054 Uiso 1 1 calc R . .
C16 C -0.05721(15) 0.30794(10) 0.36880(14) 0.0364(4) Uani 1 1 d . . .
H16A H -0.0208 0.3399 0.4046 0.055 Uiso 1 1 calc R . .
H16B H -0.0726 0.3249 0.3108 0.055 Uiso 1 1 calc R . .
H16C H -0.0123 0.2707 0.3649 0.055 Uiso 1 1 calc R . .
C17 C -0.28159(13) 0.24537(8) 0.04776(10) 0.0220(3) Uani 1 1 d . . .
C18 C -0.19839(18) 0.29686(11) 0.03687(13) 0.0431(5) Uani 1 1 d . . .
H18A H -0.2161 0.3212 -0.0155 0.065 Uiso 1 1 calc R . .
H18B H -0.1292 0.2773 0.0320 0.065 Uiso 1 1 calc R . .
H18C H -0.1968 0.3248 0.0872 0.065 Uiso 1 1 calc R . .
C19 C -0.39032(15) 0.27618(9) 0.05318(12) 0.0330(4) Uani 1 1 d . . .
H19A H -0.4437 0.2435 0.0593 0.049 Uiso 1 1 calc R . .
H19B H -0.4065 0.3004 0.0004 0.049 Uiso 1 1 calc R . .
H19C H -0.3901 0.3043 0.1032 0.049 Uiso 1 1 calc R . .
C20 C -0.28352(16) 0.20348(10) -0.03250(11) 0.0323(4) Uani 1 1 d . . .
H20A H -0.3363 0.1703 -0.0270 0.048 Uiso 1 1 calc R . .
H20B H -0.2141 0.1843 -0.0381 0.048 Uiso 1 1 calc R . .
H20C H -0.3013 0.2289 -0.0838 0.048 Uiso 1 1 calc R . .
C21 C -0.24014(13) -0.00993(8) 0.05497(11) 0.0255(3) Uani 1 1 d . . .
H21A H -0.3133 -0.0132 0.0717 0.038 Uiso 1 1 calc R . .
H21B H -0.2240 -0.0451 0.0169 0.038 Uiso 1 1 calc R . .
H21C H -0.2302 0.0299 0.0246 0.038 Uiso 1 1 calc R . .
C22 C -0.16483(14) -0.09397(7) 0.19683(12) 0.0249(3) Uani 1 1 d . . .
H22A H -0.2390 -0.1023 0.2069 0.037 Uiso 1 1 calc R . .
H22B H -0.1232 -0.0980 0.2513 0.037 Uiso 1 1 calc R . .
H22C H -0.1397 -0.1244 0.1550 0.037 Uiso 1 1 calc R . .
C23 C -0.01155(11) 0.01382(7) 0.13757(9) 0.0155(3) Uani 1 1 d . . .
C24 C 0.07769(11) -0.00282(7) 0.19518(9) 0.0152(3) Uani 1 1 d . . .
C25 C 0.09623(12) -0.05495(7) 0.25170(10) 0.0174(3) Uani 1 1 d . . .
H25A H 0.0413 -0.0841 0.2608 0.021 Uiso 1 1 calc R . .
C26 C 0.19271(12) -0.06335(7) 0.29296(10) 0.0176(3) Uani 1 1 d . . .
C27 C 0.27535(12) -0.01977(7) 0.27744(10) 0.0182(3) Uani 1 1 d . . .
H27A H 0.3420 -0.0260 0.3063 0.022 Uiso 1 1 calc R . .
C28 C 0.26246(11) 0.03035(7) 0.22298(10) 0.0161(3) Uani 1 1 d . . .
C29 C 0.16151(11) 0.04117(7) 0.18218(9) 0.0154(3) Uani 1 1 d . . .
C30 C 0.12437(12) 0.08575(7) 0.12026(9) 0.0164(3) Uani 1 1 d . . .
H30A H 0.1675 0.1199 0.0952 0.020 Uiso 1 1 calc R . .
C31 C 0.02221(12) 0.06825(7) 0.09021(9) 0.0165(3) Uani 1 1 d . . .
C32 C -0.03385(13) 0.10209(7) 0.01605(10) 0.0205(3) Uani 1 1 d . . .
H32A H 0.0132 0.1058 -0.0320 0.031 Uiso 1 1 calc R . .
H32B H -0.0545 0.1442 0.0348 0.031 Uiso 1 1 calc R . .
H32C H -0.0967 0.0783 -0.0029 0.031 Uiso 1 1 calc R . .
C33 C 0.37574(13) 0.12805(7) 0.21602(10) 0.0214(3) Uani 1 1 d . . .
C34 C 0.46937(13) 0.14089(9) 0.17947(11) 0.0274(4) Uani 1 1 d . . .
H34A H 0.5053 0.1801 0.1819 0.033 Uiso 1 1 calc R . .
C35 C 0.50342(14) 0.08585(9) 0.13738(12) 0.0310(4) Uani 1 1 d . . .
H35A H 0.5655 0.0819 0.1061 0.037 Uiso 1 1 calc R . .
C36 C 0.43128(13) 0.03944(8) 0.14975(11) 0.0237(3) Uani 1 1 d . . .
C37 C 0.30854(15) 0.16861(9) 0.26818(13) 0.0319(4) Uani 1 1 d . . .
H37A H 0.3462 0.2076 0.2831 0.048 Uiso 1 1 calc R . .
H37B H 0.2915 0.1464 0.3212 0.048 Uiso 1 1 calc R . .
H37C H 0.2435 0.1786 0.2348 0.048 Uiso 1 1 calc R . .
C38 C 0.43136(14) -0.02773(9) 0.12224(12) 0.0307(4) Uani 1 1 d . . .
H38A H 0.4796 -0.0331 0.0753 0.046 Uiso 1 1 calc R . .
H38B H 0.3602 -0.0400 0.1021 0.046 Uiso 1 1 calc R . .
H38C H 0.4544 -0.0542 0.1713 0.046 Uiso 1 1 calc R . .
C39 C 0.21934(13) -0.12013(7) 0.35048(11) 0.0217(3) Uani 1 1 d . . .
C40 C 0.29725(17) -0.16219(9) 0.30493(14) 0.0381(5) Uani 1 1 d . . .
H40A H 0.3626 -0.1389 0.2972 0.057 Uiso 1 1 calc R . .
H40B H 0.2667 -0.1748 0.2484 0.057 Uiso 1 1 calc R . .
H40C H 0.3123 -0.1997 0.3400 0.057 Uiso 1 1 calc R . .
C41 C 0.12194(15) -0.15855(9) 0.37066(15) 0.0403(5) Uani 1 1 d . . .
H41A H 0.1420 -0.1924 0.4110 0.060 Uiso 1 1 calc R . .
H41B H 0.0912 -0.1767 0.3171 0.060 Uiso 1 1 calc R . .
H41C H 0.0703 -0.1312 0.3968 0.060 Uiso 1 1 calc R . .
C42 C 0.27093(18) -0.09742(9) 0.43666(12) 0.0353(4) Uani 1 1 d . . .
H42A H 0.3380 -0.0768 0.4260 0.053 Uiso 1 1 calc R . .
H42B H 0.2835 -0.1335 0.4751 0.053 Uiso 1 1 calc R . .
H42C H 0.2242 -0.0674 0.4638 0.053 Uiso 1 1 calc R . .
C1S C 0.4724(3) -0.0054(2) 0.5578(4) 0.0371(9) Uani 0.50 1 d P . .
C2S C 0.4458(3) 0.04414(13) 0.4867(4) 0.0833(14) Uani 1 1 d . . .
H2SA H 0.3957 0.0751 0.5033 0.100 Uiso 1 1 d R . .
C3S C 0.4729(6) 0.0502(3) 0.4223(5) 0.074(2) Uani 0.50 1 d P . .
H3SA H 0.4442 0.0829 0.3857 0.088 Uiso 0.50 1 d PR . .
C4S C 0.5501(7) 0.0097(4) 0.3952(5) 0.067(2) Uani 0.50 1 d P . .
H4SA H 0.5780 0.0142 0.3390 0.081 Uiso 0.50 1 d PR . .
C5S C 0.5857(5) -0.0368(3) 0.4483(6) 0.078(2) Uani 0.50 1 d P . .
H5SA H 0.6402 -0.0646 0.4309 0.094 Uiso 0.50 1 d PR . .
C7SA C 0.4301(5) -0.0141(4) 0.6455(4) 0.0603(16) Uani 0.50 1 d P . .
H7SA H 0.3791 0.0179 0.6560 0.090 Uiso 0.50 1 d PR . .
H7SB H 0.3975 -0.0547 0.6484 0.090 Uiso 0.50 1 d PR . .
H7SC H 0.4868 -0.0115 0.6884 0.090 Uiso 0.50 1 d PR . .

loop_
_atom_site_aniso_label
_atom_site_aniso_U_11
_atom_site_aniso_U_22
_atom_site_aniso_U_33
_atom_site_aniso_U_23
_atom_site_aniso_U_13
_atom_site_aniso_U_12
Zr1 0.01315(7) 0.01171(7) 0.01491(7) -0.00121(5) 0.00219(5) -0.00073(5)
Cl1 0.02134(18) 0.01317(16) 0.0331(2) 0.00056(14) 0.00862(15) -0.00135(13)
Cl2 0.02045(18) 0.0313(2) 0.01842(17) -0.00374(14) -0.00202(14) 0.00071(14)
Si1 0.01479(18) 0.01332(18) 0.0209(2) -0.00402(15) 0.00151(15) -0.00116(14)
N1 0.0205(6) 0.0156(6) 0.0162(6) -0.0038(5) 0.0012(5) 0.0023(5)
N2 0.0147(6) 0.0183(6) 0.0221(6) 0.0032(5) 0.0018(5) -0.0023(5)
C1 0.0128(6) 0.0141(6) 0.0193(7) -0.0018(5) 0.0032(5) -0.0021(5)
C2 0.0121(6) 0.0142(6) 0.0172(6) -0.0019(5) 0.0030(5) -0.0004(5)
C3 0.0133(6) 0.0199(7) 0.0152(6) -0.0036(5) 0.0020(5) -0.0004(5)
C4 0.0145(6) 0.0203(7) 0.0160(6) 0.0006(5) 0.0022(5) 0.0010(5)
C5 0.0184(7) 0.0146(7) 0.0203(7) -0.0009(5) 0.0019(6) 0.0019(5)
C6 0.0145(6) 0.0148(7) 0.0174(7) -0.0034(5) 0.0026(5) 0.0002(5)
C7 0.0128(6) 0.0159(7) 0.0160(6) -0.0018(5) 0.0036(5) -0.0007(5)
C8 0.0154(6) 0.0178(7) 0.0152(6) -0.0002(5) 0.0035(5) 0.0011(5)
C9 0.0152(7) 0.0162(7) 0.0185(7) 0.0024(5) 0.0048(5) -0.0005(5)
C10 0.0267(8) 0.0189(7) 0.0231(7) 0.0044(6) 0.0051(6) 0.0020(6)
C11 0.0284(8) 0.0179(7) 0.0195(7) -0.0022(6) 0.0067(6) 0.0027(6)
C12 0.0415(10) 0.0192(8) 0.0185(7) -0.0021(6) 0.0056(7) 0.0064(7)
C13 0.0378(9) 0.0202(8) 0.0192(7) -0.0053(6) -0.0078(7) 0.0060(7)
C14 0.0247(8) 0.0174(7) 0.0235(7) -0.0030(6) -0.0060(6) 0.0035(6)
C15 0.0338(10) 0.0405(11) 0.0356(10) -0.0127(8) 0.0155(8) -0.0100(8)
C16 0.0267(9) 0.0398(11) 0.0427(11) -0.0140(9) 0.0000(8) -0.0085(8)
C17 0.0233(8) 0.0248(8) 0.0180(7) 0.0049(6) 0.0017(6) 0.0021(6)
C18 0.0499(13) 0.0487(12) 0.0305(10) 0.0168(9) -0.0006(9) -0.0196(10)
C19 0.0364(10) 0.0378(10) 0.0247(8) 0.0094(7) 0.0022(7) 0.0175(8)
C20 0.0362(10) 0.0423(11) 0.0179(8) 0.0012(7) -0.0031(7) 0.0129(8)
C21 0.0217(8) 0.0269(8) 0.0277(8) -0.0106(7) -0.0026(6) 0.0009(6)
C22 0.0241(8) 0.0156(7) 0.0352(9) -0.0029(6) 0.0025(7) -0.0041(6)
C23 0.0162(6) 0.0134(6) 0.0169(6) -0.0041(5) 0.0026(5) 0.0014(5)
C24 0.0144(6) 0.0136(6) 0.0180(7) -0.0025(5) 0.0042(5) 0.0011(5)
C25 0.0173(7) 0.0127(6) 0.0228(7) 0.0008(5) 0.0049(6) -0.0009(5)
C26 0.0175(7) 0.0142(7) 0.0215(7) 0.0023(5) 0.0041(6) 0.0011(5)
C27 0.0150(7) 0.0186(7) 0.0210(7) 0.0016(6) 0.0022(5) 0.0009(5)
C28 0.0140(6) 0.0145(6) 0.0203(7) -0.0002(5) 0.0035(5) -0.0018(5)
C29 0.0161(7) 0.0134(6) 0.0170(6) -0.0005(5) 0.0044(5) 0.0009(5)
C30 0.0174(7) 0.0150(7) 0.0173(7) 0.0007(5) 0.0055(5) 0.0014(5)
C31 0.0188(7) 0.0158(7) 0.0150(6) -0.0019(5) 0.0045(5) 0.0026(5)
C32 0.0212(7) 0.0229(8) 0.0175(7) 0.0011(6) 0.0021(6) 0.0043(6)
C33 0.0212(7) 0.0200(7) 0.0227(7) 0.0038(6) -0.0017(6) -0.0054(6)
C34 0.0240(8) 0.0307(9) 0.0274(8) 0.0057(7) 0.0000(7) -0.0114(7)
C35 0.0204(8) 0.0406(10) 0.0325(9) 0.0017(8) 0.0074(7) -0.0060(7)
C36 0.0173(7) 0.0300(9) 0.0242(8) 0.0024(6) 0.0038(6) 0.0006(6)
C37 0.0281(9) 0.0227(8) 0.0454(11) -0.0036(7) 0.0062(8) -0.0044(7)
C38 0.0263(9) 0.0315(9) 0.0349(9) -0.0029(7) 0.0087(7) 0.0040(7)
C39 0.0203(7) 0.0170(7) 0.0281(8) 0.0069(6) 0.0028(6) 0.0017(6)
C40 0.0486(12) 0.0247(9) 0.0420(11) 0.0065(8) 0.0128(9) 0.0157(8)
C41 0.0282(9) 0.0302(10) 0.0621(13) 0.0257(9) -0.0022(9) -0.0056(8)
C42 0.0471(12) 0.0329(10) 0.0259(9) 0.0086(7) 0.0013(8) -0.0034(8)
C1S 0.028(2) 0.041(2) 0.041(2) 0.001(2) -0.0103(19) -0.0097(17)
C2S 0.0502(19) 0.0288(14) 0.166(4) -0.004(2) -0.051(2) 0.0049(13)
C3S 0.095(5) 0.062(4) 0.059(4) 0.025(3) -0.046(4) -0.041(4)
C4S 0.096(6) 0.068(4) 0.040(4) -0.013(4) 0.016(4) -0.048(4)
C5S 0.057(4) 0.043(3) 0.136(7) -0.016(4) 0.031(4) -0.019(3)
C7SA 0.044(3) 0.090(5) 0.047(3) -0.001(4) -0.003(3) -0.020(3)

loop_
_atom_type_symbol
_atom_type_description
_atom_type_scat_dispersion_real
_atom_type_scat_dispersion_imag
_atom_type_scat_source
C C 0.0033 0.0016 'International Tables Vol C Tables 4.2.6.8 and 6.1.1.4'
H H 0.0000 0.0000 'International Tables Vol C Tables 4.2.6.8 and 6.1.1.4'
N N 0.0061 0.0033 'International Tables Vol C Tables 4.2.6.8 and 6.1.1.4'
Si Si 0.0817 0.0704 'International Tables Vol C Tables 4.2.6.8 and 6.1.1.4'
Zr Zr -2.9673 0.5597 'International Tables Vol C Tables 4.2.6.8 and 6.1.1.4'
Cl Cl 0.1484 0.1585 'International Tables Vol C Tables 4.2.6.8 and 6.1.1.4'

loop_
_geom_angle_atom_site_label_1
_geom_angle_atom_site_label_2
_geom_angle_atom_site_label_3
_geom_angle
_geom_angle_site_symmetry_1
_geom_angle_site_symmetry_3
_geom_angle_publ_flag
Cl1 Zr1 Cl2 103.590(15) . . ?
Cl1 Zr1 C1 122.12(4) . . ?
Cl2 Zr1 C1 119.00(4) . . ?
Cl1 Zr1 C23 121.47(4) . . ?
Cl2 Zr1 C23 120.33(4) . . ?
C1 Zr1 C23 68.56(5) . . ?
Cl1 Zr1 C9 131.05(4) . . ?
Cl2 Zr1 C9 86.04(4) . . ?
C1 Zr1 C9 33.87(5) . . ?
C23 Zr1 C9 91.03(5) . . ?
Cl1 Zr1 C31 88.15(4) . . ?
Cl2 Zr1 C31 133.07(4) . . ?
C1 Zr1 C31 89.44(5) . . ?
C23 Zr1 C31 33.68(5) . . ?
C9 Zr1 C31 119.90(5) . . ?
Cl1 Zr1 C2 88.51(3) . . ?
Cl2 Zr1 C2 133.00(3) . . ?
C1 Zr1 C2 33.79(5) . . ?
C23 Zr1 C2 87.98(5) . . ?
C9 Zr1 C2 54.42(5) . . ?
C31 Zr1 C2 91.84(5) . . ?
Cl1 Zr1 C24 131.80(3) . . ?
Cl2 Zr1 C24 87.50(4) . . ?
C1 Zr1 C24 89.53(5) . . ?
C23 Zr1 C24 33.55(5) . . ?
C9 Zr1 C24 95.95(5) . . ?
C31 Zr1 C24 53.96(5) . . ?
C2 Zr1 C24 117.73(5) . . ?
Cl1 Zr1 C30 79.06(3) . . ?
Cl2 Zr1 C30 105.27(4) . . ?
C1 Zr1 C30 120.24(5) . . ?
C23 Zr1 C30 54.63(5) . . ?
C9 Zr1 C30 145.16(5) . . ?
C31 Zr1 C30 31.88(5) . . ?
C2 Zr1 C30 121.67(5) . . ?
C24 Zr1 C30 52.88(4) . . ?
Cl1 Zr1 C8 101.83(3) . . ?
Cl2 Zr1 C8 80.04(4) . . ?
C1 Zr1 C8 54.50(5) . . ?
C23 Zr1 C8 121.10(5) . . ?
C9 Zr1 C8 31.77(5) . . ?
C31 Zr1 C8 142.47(5) . . ?
C2 Zr1 C8 52.96(5) . . ?
C24 Zr1 C8 126.36(5) . . ?
C30 Zr1 C8 174.33(5) . . ?
Cl1 Zr1 C29 103.05(3) . . ?
Cl2 Zr1 C29 80.83(3) . . ?
C1 Zr1 C29 119.96(5) . . ?
C23 Zr1 C29 54.08(5) . . ?
C9 Zr1 C29 125.90(5) . . ?
C31 Zr1 C29 52.25(5) . . ?
C2 Zr1 C29 141.00(5) . . ?
C24 Zr1 C29 31.72(4) . . ?
C30 Zr1 C29 30.95(4) . . ?
C8 Zr1 C29 151.51(4) . . ?
Cl1 Zr1 C7 79.34(3) . . ?
Cl2 Zr1 C7 105.60(3) . . ?
C1 Zr1 C7 53.80(5) . . ?
C23 Zr1 C7 118.62(5) . . ?
C9 Zr1 C7 52.11(5) . . ?
C31 Zr1 C7 121.27(5) . . ?
C2 Zr1 C7 31.58(4) . . ?
C24 Zr1 C7 143.09(4) . . ?
C30 Zr1 C7 145.63(4) . . ?
C8 Zr1 C7 30.80(4) . . ?
C29 Zr1 C7 172.56(4) . . ?
C21 Si1 C22 104.96(8) . . ?
C21 Si1 C1 113.50(7) . . ?
C22 Si1 C1 113.03(7) . . ?
C21 Si1 C23 115.21(7) . . ?
C22 Si1 C23 115.44(7) . . ?
C1 Si1 C23 94.95(6) . . ?
C14 N1 C11 109.37(13) . . ?
C14 N1 C6 127.88(13) . . ?
C11 N1 C6 122.71(13) . . ?
C33 N2 C36 109.37(13) . . ?
C33 N2 C28 127.78(13) . . ?
C36 N2 C28 122.85(13) . . ?
C9 C1 C2 105.69(12) . . ?
C9 C1 Si1 127.18(11) . . ?
C2 C1 Si1 124.22(11) . . ?
C9 C1 Zr1 75.29(8) . . ?
C2 C1 Zr1 76.70(8) . . ?
Si1 C1 Zr1 98.67(6) . . ?
C3 C2 C7 118.90(13) . . ?
C3 C2 C1 132.81(13) . . ?
C7 C2 C1 108.29(12) . . ?
C3 C2 Zr1 117.21(9) . . ?
C7 C2 Zr1 80.34(8) . . ?
C1 C2 Zr1 69.51(8) . . ?
C4 C3 C2 120.58(13) . . ?
C4 C3 H3A 119.7 . . ?
C2 C3 H3A 119.7 . . ?
C3 C4 C5 118.82(13) . . ?
C3 C4 C17 123.10(13) . . ?
C5 C4 C17 118.08(13) . . ?
C6 C5 C4 122.54(14) . . ?
C6 C5 H5A 118.7 . . ?
C4 C5 H5A 118.7 . . ?
C5 C6 C7 119.15(13) . . ?
C5 C6 N1 121.17(13) . . ?
C7 C6 N1 119.33(13) . . ?
C8 C7 C6 132.54(13) . . ?
C8 C7 C2 107.87(12) . . ?
C6 C7 C2 119.44(13) . . ?
C8 C7 Zr1 71.58(8) . . ?
C6 C7 Zr1 128.62(10) . . ?
C2 C7 Zr1 68.08(8) . . ?
C9 C8 C7 108.59(13) . . ?
C9 C8 Zr1 69.48(8) . . ?
C7 C8 Zr1 77.62(8) . . ?
C9 C8 H8A 125.4 . . ?
C7 C8 H8A 125.4 . . ?
Zr1 C8 H8A 125.4 . . ?
C8 C9 C1 109.37(13) . . ?
C8 C9 C10 122.63(14) . . ?
C1 C9 C10 127.99(14) . . ?
C8 C9 Zr1 78.76(8) . . ?
C1 C9 Zr1 70.84(8) . . ?
C10 C9 Zr1 117.94(10) . . ?
C9 C10 H10A 109.5 . . ?
C9 C10 H10B 109.5 . . ?
H10A C10 H10B 109.5 . . ?
C9 C10 H10C 109.5 . . ?
H10A C10 H10C 109.5 . . ?
H10B C10 H10C 109.5 . . ?
C12 C11 N1 107.43(15) . . ?
C12 C11 C15 130.43(16) . . ?
N1 C11 C15 122.12(14) . . ?
C11 C12 C13 107.89(15) . . ?
C11 C12 H12A 126.1 . . ?
C13 C12 H12A 126.1 . . ?
C14 C13 C12 108.05(15) . . ?
C14 C13 H13A 126.0 . . ?
C12 C13 H13A 126.0 . . ?
C13 C14 N1 107.27(15) . . ?
C13 C14 C16 130.71(16) . . ?
N1 C14 C16 122.01(15) . . ?
C11 C15 H15A 109.5 . . ?
C11 C15 H15B 109.5 . . ?
H15A C15 H15B 109.5 . . ?
C11 C15 H15C 109.5 . . ?
H15A C15 H15C 109.5 . . ?
H15B C15 H15C 109.5 . . ?
C14 C16 H16A 109.5 . . ?
C14 C16 H16B 109.5 . . ?
H16A C16 H16B 109.5 . . ?
C14 C16 H16C 109.5 . . ?
H16A C16 H16C 109.5 . . ?
H16B C16 H16C 109.5 . . ?
C20 C17 C4 112.94(14) . . ?
C20 C17 C19 108.16(14) . . ?
C4 C17 C19 110.14(13) . . ?
C20 C17 C18 108.09(15) . . ?
C4 C17 C18 108.22(14) . . ?
C19 C17 C18 109.23(16) . . ?
C17 C18 H18A 109.5 . . ?
C17 C18 H18B 109.5 . . ?
H18A C18 H18B 109.5 . . ?
C17 C18 H18C 109.5 . . ?
H18A C18 H18C 109.5 . . ?
H18B C18 H18C 109.5 . . ?
C17 C19 H19A 109.5 . . ?
C17 C19 H19B 109.5 . . ?
H19A C19 H19B 109.5 . . ?
C17 C19 H19C 109.5 . . ?
H19A C19 H19C 109.5 . . ?
H19B C19 H19C 109.5 . . ?
C17 C20 H20A 109.5 . . ?
C17 C20 H20B 109.5 . . ?
H20A C20 H20B 109.5 . . ?
C17 C20 H20C 109.5 . . ?
H20A C20 H20C 109.5 . . ?
H20B C20 H20C 109.5 . . ?
Si1 C21 H21A 109.5 . . ?
Si1 C21 H21B 109.5 . . ?
H21A C21 H21B 109.5 . . ?
Si1 C21 H21C 109.5 . . ?
H21A C21 H21C 109.5 . . ?
H21B C21 H21C 109.5 . . ?
Si1 C22 H22A 109.5 . . ?
Si1 C22 H22B 109.5 . . ?
H22A C22 H22B 109.5 . . ?
Si1 C22 H22C 109.5 . . ?
H22A C22 H22C 109.5 . . ?
H22B C22 H22C 109.5 . . ?
C31 C23 C24 105.31(12) . . ?
C31 C23 Si1 127.42(11) . . ?
C24 C23 Si1 123.97(11) . . ?
C31 C23 Zr1 75.08(8) . . ?
C24 C23 Zr1 76.84(8) . . ?
Si1 C23 Zr1 97.73(6) . . ?
C25 C24 C29 119.20(13) . . ?
C25 C24 C23 131.94(13) . . ?
C29 C24 C23 108.59(12) . . ?
C25 C24 Zr1 122.84(10) . . ?
C29 C24 Zr1 78.77(8) . . ?
C23 C24 Zr1 69.61(8) . . ?
C26 C25 C24 120.52(13) . . ?
C26 C25 H25A 119.7 . . ?
C24 C25 H25A 119.7 . . ?
C25 C26 C27 119.18(14) . . ?
C25 C26 C39 123.03(13) . . ?
C27 C26 C39 117.64(13) . . ?
C28 C27 C26 122.75(14) . . ?
C28 C27 H27A 118.6 . . ?
C26 C27 H27A 118.6 . . ?
C27 C28 C29 118.76(13) . . ?
C27 C28 N2 119.94(13) . . ?
C29 C28 N2 120.67(13) . . ?
C30 C29 C28 132.53(13) . . ?
C30 C29 C24 107.65(13) . . ?
C28 C29 C24 119.48(13) . . ?
C30 C29 Zr1 71.50(8) . . ?
C28 C29 Zr1 129.09(10) . . ?
C24 C29 Zr1 69.51(8) . . ?
C31 C30 C29 108.77(13) . . ?
C31 C30 Zr1 70.60(8) . . ?
C29 C30 Zr1 77.55(8) . . ?
C31 C30 H30A 125.3 . . ?
C29 C30 H30A 125.3 . . ?
Zr1 C30 H30A 125.3 . . ?
C30 C31 C23 109.52(13) . . ?
C30 C31 C32 121.53(13) . . ?
C23 C31 C32 128.86(14) . . ?
C30 C31 Zr1 77.52(8) . . ?
C23 C31 Zr1 71.24(8) . . ?
C32 C31 Zr1 120.65(10) . . ?
C31 C32 H32A 109.5 . . ?
C31 C32 H32B 109.5 . . ?
H32A C32 H32B 109.5 . . ?
C31 C32 H32C 109.5 . . ?
H32A C32 H32C 109.5 . . ?
H32B C32 H32C 109.5 . . ?
C34 C33 N2 106.98(15) . . ?
C34 C33 C37 130.16(16) . . ?
N2 C33 C37 122.82(14) . . ?
C33 C34 C35 108.43(15) . . ?
C33 C34 H34A 125.8 . . ?
C35 C34 H34A 125.8 . . ?
C36 C35 C34 108.02(15) . . ?
C36 C35 H35A 126.0 . . ?
C34 C35 H35A 126.0 . . ?
C35 C36 N2 107.19(15) . . ?
C35 C36 C38 129.93(16) . . ?
N2 C36 C38 122.86(14) . . ?
C33 C37 H37A 109.5 . . ?
C33 C37 H37B 109.5 . . ?
H37A C37 H37B 109.5 . . ?
C33 C37 H37C 109.5 . . ?
H37A C37 H37C 109.5 . . ?
H37B C37 H37C 109.5 . . ?
C36 C38 H38A 109.5 . . ?
C36 C38 H38B 109.5 . . ?
H38A C38 H38B 109.5 . . ?
C36 C38 H38C 109.5 . . ?
H38A C38 H38C 109.5 . . ?
H38B C38 H38C 109.5 . . ?
C41 C39 C26 112.37(14) . . ?
C41 C39 C40 109.32(16) . . ?
C26 C39 C40 108.83(13) . . ?
C41 C39 C42 107.93(15) . . ?
C26 C39 C42 109.45(14) . . ?
C40 C39 C42 108.88(16) . . ?
C39 C40 H40A 109.5 . . ?
C39 C40 H40B 109.5 . . ?
H40A C40 H40B 109.5 . . ?
C39 C40 H40C 109.5 . . ?
H40A C40 H40C 109.5 . . ?
H40B C40 H40C 109.5 . . ?
C39 C41 H41A 109.5 . . ?
C39 C41 H41B 109.5 . . ?
H41A C41 H41B 109.5 . . ?
C39 C41 H41C 109.5 . . ?
H41A C41 H41C 109.5 . . ?
H41B C41 H41C 109.5 . . ?
C39 C42 H42A 109.5 . . ?
C39 C42 H42B 109.5 . . ?
H42A C42 H42B 109.5 . . ?
C39 C42 H42C 109.5 . . ?
H42A C42 H42C 109.5 . . ?
H42B C42 H42C 109.5 . . ?
C4S C1S C5S 84.8(9) 3_656 3_656 ?
C4S C1S C3S 84.5(8) 3_656 3_656 ?
C5S C1S C3S 169.2(8) 3_656 3_656 ?
C4S C1S C7SA 0.5(6) 3_656 . ?
C5S C1S C7SA 85.1(6) 3_656 . ?
C3S C1S C7SA 84.1(6) 3_656 . ?
C4S C1S C2S 129.3(9) 3_656 3_656 ?
C5S C1S C2S 145.9(6) 3_656 3_656 ?
C3S C1S C2S 44.8(4) 3_656 3_656 ?
C7SA C1S C2S 129.0(5) . 3_656 ?
C4S C1S C2S 130.5(9) 3_656 . ?
C5S C1S C2S 45.7(4) 3_656 . ?
C3S C1S C2S 145.0(6) 3_656 . ?
C7SA C1S C2S 130.8(5) . . ?
C2S C1S C2S 100.2(4) 3_656 . ?
C4S C1S C1S 179.8(11) 3_656 3_656 ?
C5S C1S C1S 95.0(6) 3_656 3_656 ?
C3S C1S C1S 95.7(6) 3_656 3_656 ?
C7SA C1S C1S 179.6(6) . 3_656 ?
C2S C1S C1S 50.9(3) 3_656 3_656 ?
C2S C1S C1S 49.4(3) . 3_656 ?
C3S C2S C5S 177.2(6) . 3_656 ?
C3S C2S C1S 52.3(5) . 3_656 ?
C5S C2S C1S 128.2(5) 3_656 3_656 ?
C3S C2S C1S 132.0(6) . . ?
C5S C2S C1S 48.5(5) 3_656 . ?
C1S C2S C1S 79.8(4) 3_656 . ?
C3S C2S H2SA 114.3 . . ?
C5S C2S H2SA 65.2 3_656 . ?
C1S C2S H2SA 166.4 3_656 . ?
C1S C2S H2SA 113.7 . . ?
C2S C3S C1S 82.8(5) . 3_656 ?
C2S C3S C4S 117.9(7) . . ?
C1S C3S C4S 35.1(4) 3_656 . ?
C2S C3S C7SA 137.4(7) . 3_656 ?
C1S C3S C7SA 54.6(5) 3_656 3_656 ?
C4S C3S C7SA 19.5(4) . 3_656 ?
C2S C3S H3SA 120.3 . . ?
C1S C3S H3SA 156.9 3_656 . ?
C4S C3S H3SA 121.8 . . ?
C7SA C3S H3SA 102.3 3_656 . ?
C7SA C4S C1S 178.8(14) 3_656 3_656 ?
C7SA C4S C5S 121.6(14) 3_656 . ?
C1S C4S C5S 59.1(7) 3_656 . ?
C7SA C4S C3S 118.9(14) 3_656 . ?
C1S C4S C3S 60.4(7) 3_656 . ?
C5S C4S C3S 119.5(7) . . ?
C7SA C4S H4SA 2.1 3_656 . ?
C1S C4S H4SA 178.9 3_656 . ?
C5S C4S H4SA 119.8 . . ?
C3S C4S H4SA 120.7 . . ?
C2S C5S C1S 85.8(6) 3_656 3_656 ?
C2S C5S C4S 121.9(8) 3_656 . ?
C1S C5S C4S 36.1(5) 3_656 . ?
C2S C5S C7SA 141.0(7) 3_656 3_656 ?
C1S C5S C7SA 55.2(5) 3_656 3_656 ?
C4S C5S C7SA 19.1(4) . 3_656 ?
C2S C5S H5SA 117.6 3_656 . ?
C1S C5S H5SA 156.5 3_656 . ?
C4S C5S H5SA 120.4 . . ?
C7SA C5S H5SA 101.4 3_656 . ?
C4S C7SA C1S 0.6(7) 3_656 . ?
C4S C7SA C5S 39.3(11) 3_656 3_656 ?
C1S C7SA C5S 39.7(3) . 3_656 ?
C4S C7SA C3S 41.6(10) 3_656 3_656 ?
C1S C7SA C3S 41.2(3) . 3_656 ?
C5S C7SA C3S 80.9(4) 3_656 3_656 ?
C4S C7SA H7SA 109.5 3_656 . ?
C1S C7SA H7SA 109.9 . . ?
C5S C7SA H7SA 70.2 3_656 . ?
C3S C7SA H7SA 151.1 3_656 . ?
C4S C7SA H7SB 109.8 3_656 . ?
C1S C7SA H7SB 109.2 . . ?
C5S C7SA H7SB 122.8 3_656 . ?
C3S C7SA H7SB 87.4 3_656 . ?
H7SA C7SA H7SB 109.5 . . ?
C4S C7SA H7SC 109.2 3_656 . ?
C1S C7SA H7SC 109.4 . . ?
C5S C7SA H7SC 124.8 3_656 . ?
C3S C7SA H7SC 85.2 3_656 . ?
H7SA C7SA H7SC 109.5 . . ?
H7SB C7SA H7SC 109.5 . . ?

loop_
_geom_bond_atom_site_label_1
_geom_bond_atom_site_label_2
_geom_bond_distance
_geom_bond_site_symmetry_2
_geom_bond_publ_flag
Zr1 Cl1 2.4135(5) . ?
Zr1 Cl2 2.4213(5) . ?
Zr1 C1 2.4508(14) . ?
Zr1 C23 2.4695(14) . ?
Zr1 C9 2.5095(14) . ?
Zr1 C31 2.5201(14) . ?
Zr1 C2 2.5462(15) . ?
Zr1 C24 2.5653(14) . ?
Zr1 C30 2.6086(14) . ?
Zr1 C8 2.6281(14) . ?
Zr1 C29 2.6861(14) . ?
Zr1 C7 2.7057(14) . ?
Si1 C21 1.8635(17) . ?
Si1 C22 1.8668(17) . ?
Si1 C1 1.8749(15) . ?
Si1 C23 1.8857(15) . ?
N1 C14 1.388(2) . ?
N1 C11 1.389(2) . ?
N1 C6 1.4322(18) . ?
N2 C33 1.390(2) . ?
N2 C36 1.396(2) . ?
N2 C28 1.4316(18) . ?
C1 C9 1.446(2) . ?
C1 C2 1.455(2) . ?
C2 C3 1.433(2) . ?
C2 C7 1.4372(19) . ?
C3 C4 1.372(2) . ?
C3 H3A 0.9500 . ?
C4 C5 1.436(2) . ?
C4 C17 1.534(2) . ?
C5 C6 1.362(2) . ?
C5 H5A 0.9500 . ?
C6 C7 1.420(2) . ?
C7 C8 1.418(2) . ?
C8 C9 1.411(2) . ?
C8 H8A 1.0000 . ?
C9 C10 1.508(2) . ?
C10 H10A 0.9800 . ?
C10 H10B 0.9800 . ?
C10 H10C 0.9800 . ?
C11 C12 1.367(2) . ?
C11 C15 1.490(3) . ?
C12 C13 1.422(3) . ?
C12 H12A 0.9500 . ?
C13 C14 1.369(2) . ?
C13 H13A 0.9500 . ?
C14 C16 1.486(3) . ?
C15 H15A 0.9800 . ?
C15 H15B 0.9800 . ?
C15 H15C 0.9800 . ?
C16 H16A 0.9800 . ?
C16 H16B 0.9800 . ?
C16 H16C 0.9800 . ?
C17 C20 1.529(2) . ?
C17 C19 1.537(2) . ?
C17 C18 1.538(3) . ?
C18 H18A 0.9800 . ?
C18 H18B 0.9800 . ?
C18 H18C 0.9800 . ?
C19 H19A 0.9800 . ?
C19 H19B 0.9800 . ?
C19 H19C 0.9800 . ?
C20 H20A 0.9800 . ?
C20 H20B 0.9800 . ?
C20 H20C 0.9800 . ?
C21 H21A 0.9800 . ?
C21 H21B 0.9800 . ?
C21 H21C 0.9800 . ?
C22 H22A 0.9800 . ?
C22 H22B 0.9800 . ?
C22 H22C 0.9800 . ?
C23 C31 1.446(2) . ?
C23 C24 1.456(2) . ?
C24 C25 1.425(2) . ?
C24 C29 1.440(2) . ?
C25 C26 1.370(2) . ?
C25 H25A 0.9500 . ?
C26 C27 1.430(2) . ?
C26 C39 1.529(2) . ?
C27 C28 1.364(2) . ?
C27 H27A 0.9500 . ?
C28 C29 1.425(2) . ?
C29 C30 1.415(2) . ?
C30 C31 1.411(2) . ?
C30 H30A 1.0000 . ?
C31 C32 1.508(2) . ?
C32 H32A 0.9800 . ?
C32 H32B 0.9800 . ?
C32 H32C 0.9800 . ?
C33 C34 1.371(2) . ?
C33 C37 1.481(2) . ?
C34 C35 1.417(3) . ?
C34 H34A 0.9500 . ?
C35 C36 1.367(2) . ?
C35 H35A 0.9500 . ?
C36 C38 1.490(3) . ?
C37 H37A 0.9800 . ?
C37 H37B 0.9800 . ?
C37 H37C 0.9800 . ?
C38 H38A 0.9800 . ?
C38 H38B 0.9800 . ?
C38 H38C 0.9800 . ?
C39 C41 1.529(2) . ?
C39 C40 1.532(2) . ?
C39 C42 1.539(3) . ?
C40 H40A 0.9800 . ?
C40 H40B 0.9800 . ?
C40 H40C 0.9800 . ?
C41 H41A 0.9800 . ?
C41 H41B 0.9800 . ?
C41 H41C 0.9800 . ?
C42 H42A 0.9800 . ?
C42 H42B 0.9800 . ?
C42 H42C 0.9800 . ?
C1S C4S 0.800(7) 3_656 ?
C1S C5S 1.165(9) 3_656 ?
C1S C3S 1.210(9) 3_656 ?
C1S C7SA 1.497(8) . ?
C1S C2S 1.517(7) 3_656 ?
C1S C2S 1.551(7) . ?
C1S C1S 1.967(11) 3_656 ?
C2S C3S 1.078(8) . ?
C2S C5S 1.113(8) 3_656 ?
C2S C1S 1.517(7) 3_656 ?
C2S H2SA 0.9601 . ?
C3S C1S 1.210(9) 3_656 ?
C3S C4S 1.385(11) . ?
C3S C7SA 1.827(11) 3_656 ?
C3S H3SA 0.9601 . ?
C4S C7SA 0.697(7) 3_656 ?
C4S C1S 0.800(7) 3_656 ?
C4S C5S 1.352(12) . ?
C4S H4SA 0.9600 . ?
C5S C2S 1.113(8) 3_656 ?
C5S C1S 1.165(9) 3_656 ?
C5S C7SA 1.817(11) 3_656 ?
C5S H5SA 0.9600 . ?
C7SA C4S 0.697(7) 3_656 ?
C7SA C5S 1.817(11) 3_656 ?
C7SA C3S 1.827(11) 3_656 ?
C7SA H7SA 0.9599 . ?
C7SA H7SB 0.9600 . ?
C7SA H7SC 0.9600 . ?
